data_7150676
loop_
_publ_author_name
'Li, Wei'
'Shi, Min'

_publ_section_title
;
 Triflic imide-catalyzed cascade cycloaddition and Friedel--Crafts
 reaction of diarylvinylidenecyclopropanes with ethyl
 5,5-diarylpenta-2,3,4-trienoate
;
_journal_issue 9
_journal_name_full 'Organic &amp; Biomolecular Chemistry'
_journal_page_first 1775
_journal_page_last 1777
_journal_paper_doi 10.1039/b903965a
_journal_volume 7
_journal_year 2009
_chemical_formula_sum 'C42 H40 Cl2 O3'
_chemical_formula_weight 663.64
_chemical_name_systematic
;
?
;
_space_group_IT_number 2
_symmetry_cell_setting triclinic
_symmetry_space_group_name_Hall '-P 1'
_symmetry_space_group_name_H-M 'P -1'
_atom_sites_solution_hydrogens geom
_atom_sites_solution_primary direct
_atom_sites_solution_secondary difmap
_audit_creation_method SHELXL-97
_cell_angle_alpha 90.102(2)
_cell_angle_beta 93.697(3)
_cell_angle_gamma 100.409(2)
_cell_formula_units_Z 2
_cell_length_a 9.7469(12)
_cell_length_b 11.6130(14)
_cell_length_c 15.7201(18)
_cell_measurement_reflns_used 2201
_cell_measurement_temperature 293(2)
_cell_measurement_theta_max 45.201
_cell_measurement_theta_min 4.383
_cell_volume 1746.3(4)
_computing_cell_refinement 'Bruker SMART'
_computing_data_collection 'Bruker SMART'
_computing_data_reduction 'Bruker SHELXTL'
_computing_molecular_graphics 'Bruker SHELXTL'
_computing_publication_material 'Bruker SHELXTL'
_computing_structure_refinement 'SHELXL-97 (Sheldrick, 1997)'
_computing_structure_solution 'SHELXS-97 (Sheldrick, 1990)'
_diffrn_ambient_temperature 293(2)
_diffrn_measured_fraction_theta_full 0.976
_diffrn_measured_fraction_theta_max 0.976
_diffrn_measurement_device_type 'CCD area detector'
_diffrn_measurement_method 'phi and omega scans'
_diffrn_radiation_monochromator graphite
_diffrn_radiation_source 'fine-focus sealed tube'
_diffrn_radiation_type MoK\a
_diffrn_radiation_wavelength 0.71073
_diffrn_reflns_av_R_equivalents 0.0801
_diffrn_reflns_av_sigmaI/netI 0.0944
_diffrn_reflns_limit_h_max 9
_diffrn_reflns_limit_h_min -12
_diffrn_reflns_limit_k_max 14
_diffrn_reflns_limit_k_min -14
_diffrn_reflns_limit_l_max 17
_diffrn_reflns_limit_l_min -19
_diffrn_reflns_number 9974
_diffrn_reflns_theta_full 26.50
_diffrn_reflns_theta_max 26.50
_diffrn_reflns_theta_min 1.78
_exptl_absorpt_coefficient_mu 0.225
_exptl_absorpt_correction_T_max 1.00000
_exptl_absorpt_correction_T_min 0.75452
_exptl_absorpt_correction_type empirical
_exptl_absorpt_process_details sadabs
_exptl_crystal_colour colorless
_exptl_crystal_density_diffrn 1.262
_exptl_crystal_density_method 'not measured'
_exptl_crystal_description prismatic
_exptl_crystal_F_000 700
_exptl_crystal_size_max 0.471
_exptl_crystal_size_mid 0.425
_exptl_crystal_size_min 0.360
_refine_diff_density_max 0.245
_refine_diff_density_min -0.290
_refine_diff_density_rms 0.047
_refine_ls_extinction_method none
_refine_ls_goodness_of_fit_ref 0.909
_refine_ls_hydrogen_treatment constr
_refine_ls_matrix_type full
_refine_ls_number_parameters 449
_refine_ls_number_reflns 7077
_refine_ls_number_restraints 4
_refine_ls_restrained_S_all 0.916
_refine_ls_R_factor_all 0.0995
_refine_ls_R_factor_gt 0.0583
_refine_ls_shift/su_max 0.022
_refine_ls_shift/su_mean 0.001
_refine_ls_structure_factor_coef Fsqd
_refine_ls_weighting_details 'calc w=1/[\s^2^(Fo^2^)+(0.0575P)^2^+0.0000P] where P=(Fo^2^+2Fc^2^)/3'
_refine_ls_weighting_scheme calc
_refine_ls_wR_factor_gt 0.1324
_refine_ls_wR_factor_ref 0.1499
_reflns_number_gt 4011
_reflns_number_total 7077
_reflns_threshold_expression >2sigma(I)
_cod_data_source_file b903965a.txt
_cod_data_source_block cd2931
_cod_depositor_comments
;
The following automatic conversions were performed:
'_symmetry_cell_setting' value 'Triclinic' changed to 'triclinic'
according to '/home/saulius/struct/CIF-dictionaries/cif_core.dic'
dictionary named 'cif_core.dic' version 2.4.1 from 2010-06-29.

Automatic conversion script
Id: cif_fix_enum 1527 2010-12-29 10:47:43Z saulius 
;
_cod_original_sg_symbol_H-M P-1
_cod_database_code 7150676

loop_
_symmetry_equiv_pos_as_xyz
'x, y, z'
'-x, -y, -z'

loop_
_atom_site_label
_atom_site_type_symbol
_atom_site_fract_x
_atom_site_fract_y
_atom_site_fract_z
_atom_site_U_iso_or_equiv
_atom_site_adp_type
_atom_site_occupancy
_atom_site_symmetry_multiplicity
_atom_site_calc_flag
_atom_site_refinement_flags
_atom_site_disorder_assembly
_atom_site_disorder_group
Cl1 Cl -0.04427(8) 0.71824(7) 0.35805(4) 0.0655(2) Uani 1 1 d . . .
Cl2 Cl -0.07342(11) 1.20295(7) 0.12241(6) 0.0905(3) Uani 1 1 d . . .
O1 O 0.2715(3) 0.5501(2) 0.08096(14) 0.1008(9) Uani 1 1 d . . .
O2 O 0.3730(3) 0.4063(2) 0.12997(15) 0.0929(8) Uani 1 1 d D . .
O3 O 0.1352(7) -0.0265(8) 0.5149(6) 0.205(2) Uani 1 1 d D . .
C1 C 0.2577(3) 0.7367(2) 0.22411(14) 0.0422(6) Uani 1 1 d . . .
C2 C 0.3869(3) 0.8303(2) 0.22913(16) 0.0473(6) Uani 1 1 d . . .
C3 C 0.4664(3) 0.8182(2) 0.31592(16) 0.0479(7) Uani 1 1 d . . .
C4 C 0.3895(3) 0.6998(2) 0.34264(15) 0.0437(6) Uani 1 1 d . . .
C5 C 0.3064(3) 0.6308(2) 0.26706(14) 0.0422(6) Uani 1 1 d . A .
C6 C 0.2110(3) 0.5346(2) 0.31094(15) 0.0409(6) Uani 1 1 d . . .
C7 C 0.2403(3) 0.5476(2) 0.39888(15) 0.0440(6) Uani 1 1 d . . .
C8 C 0.3519(3) 0.6517(2) 0.41754(15) 0.0437(6) Uani 1 1 d . . .
C9 C 0.1713(3) 0.4683(2) 0.45478(17) 0.0522(7) Uani 1 1 d . . .
H9 H 0.1906 0.4772 0.5134 0.063 Uiso 1 1 calc R . .
C10 C 0.0735(3) 0.3760(2) 0.42121(18) 0.0569(7) Uani 1 1 d . . .
H10 H 0.0241 0.3238 0.4579 0.068 Uiso 1 1 calc R . .
C11 C 0.0474(3) 0.3594(2) 0.33469(18) 0.0544(7) Uani 1 1 d . . .
H11 H -0.0172 0.2951 0.3137 0.065 Uiso 1 1 calc R . .
C12 C 0.1169(3) 0.4384(2) 0.27816(17) 0.0479(7) Uani 1 1 d . . .
H12 H 0.1006 0.4267 0.2196 0.057 Uiso 1 1 calc R . .
C13 C 0.1256(3) 0.7501(2) 0.20303(14) 0.0414(6) Uani 1 1 d . . .
C14 C 0.0035(3) 0.6521(2) 0.19927(16) 0.0442(6) Uani 1 1 d . . .
C15 C -0.0345(3) 0.5811(2) 0.12748(17) 0.0544(7) Uani 1 1 d . . .
H15 H 0.0213 0.5919 0.0813 0.065 Uiso 1 1 calc R . .
C16 C -0.1525(4) 0.4947(3) 0.1225(2) 0.0640(8) Uani 1 1 d . . .
H16 H -0.1753 0.4485 0.0734 0.077 Uiso 1 1 calc R . .
C17 C -0.2364(3) 0.4773(3) 0.1902(2) 0.0695(9) Uani 1 1 d . . .
H17 H -0.3157 0.4189 0.1870 0.083 Uiso 1 1 calc R . .
C18 C -0.2032(3) 0.5456(3) 0.2622(2) 0.0624(8) Uani 1 1 d . . .
H18 H -0.2593 0.5334 0.3082 0.075 Uiso 1 1 calc R . .
C19 C -0.0852(3) 0.6332(2) 0.26624(16) 0.0471(6) Uani 1 1 d . . .
C20 C 0.0831(3) 0.8653(2) 0.18202(16) 0.0438(6) Uani 1 1 d . . .
C21 C -0.0176(3) 0.8724(2) 0.11704(17) 0.0548(7) Uani 1 1 d . . .
H21 H -0.0550 0.8054 0.0850 0.066 Uiso 1 1 calc R . .
C22 C -0.0649(3) 0.9754(3) 0.09796(18) 0.0607(8) Uani 1 1 d . . .
H22 H -0.1321 0.9775 0.0535 0.073 Uiso 1 1 calc R . .
C23 C -0.0118(3) 1.0736(2) 0.14520(19) 0.0587(8) Uani 1 1 d . . .
C24 C 0.0877(3) 1.0710(3) 0.2101(2) 0.0672(9) Uani 1 1 d . . .
H24 H 0.1242 1.1386 0.2418 0.081 Uiso 1 1 calc R . .
C25 C 0.1339(3) 0.9671(3) 0.22860(18) 0.0595(8) Uani 1 1 d . . .
H25 H 0.2007 0.9658 0.2734 0.071 Uiso 1 1 calc R . .
C26 C 0.4273(3) 0.9009(2) 0.16432(17) 0.0556(7) Uani 1 1 d . . .
C27 C 0.5553(3) 0.9986(3) 0.1710(2) 0.0784(10) Uani 1 1 d . . .
H27A H 0.5847 1.0147 0.2300 0.118 Uiso 1 1 calc R . .
H27B H 0.5320 1.0680 0.1450 0.118 Uiso 1 1 calc R . .
H27C H 0.6297 0.9747 0.1423 0.118 Uiso 1 1 calc R . .
C28 C 0.3508(3) 0.8920(3) 0.07728(17) 0.0688(9) Uani 1 1 d . . .
H28A H 0.2900 0.8172 0.0708 0.103 Uiso 1 1 calc R . .
H28B H 0.4173 0.9000 0.0342 0.103 Uiso 1 1 calc R . .
H28C H 0.2966 0.9531 0.0714 0.103 Uiso 1 1 calc R . .
C29 C 0.6237(3) 0.8173(3) 0.3120(2) 0.0692(9) Uani 1 1 d . . .
H29A H 0.6594 0.7901 0.3651 0.104 Uiso 1 1 calc R . .
H29B H 0.6722 0.8952 0.3019 0.104 Uiso 1 1 calc R . .
H29C H 0.6375 0.7662 0.2666 0.104 Uiso 1 1 calc R . .
C30 C 0.4467(3) 0.9139(2) 0.37916(17) 0.0610(8) Uani 1 1 d . . .
H30A H 0.3493 0.9070 0.3886 0.092 Uiso 1 1 calc R . .
H30B H 0.4805 0.9895 0.3562 0.092 Uiso 1 1 calc R . .
H30C H 0.4981 0.9051 0.4322 0.092 Uiso 1 1 calc R . .
C31 C 0.4040(3) 0.6874(2) 0.50560(15) 0.0454(6) Uani 1 1 d . . .
C32 C 0.5386(3) 0.6815(3) 0.53543(19) 0.0712(9) Uani 1 1 d . . .
H32 H 0.5995 0.6586 0.4983 0.085 Uiso 1 1 calc R . .
C33 C 0.5848(4) 0.7086(3) 0.6183(2) 0.0843(11) Uani 1 1 d . . .
H33 H 0.6757 0.7029 0.6371 0.101 Uiso 1 1 calc R . .
C34 C 0.4969(4) 0.7441(3) 0.6739(2) 0.0748(10) Uani 1 1 d . . .
H34 H 0.5287 0.7638 0.7300 0.090 Uiso 1 1 calc R . .
C35 C 0.3634(4) 0.7503(3) 0.6464(2) 0.0737(9) Uani 1 1 d . . .
H35 H 0.3034 0.7739 0.6839 0.088 Uiso 1 1 calc R . .
C36 C 0.3165(3) 0.7215(3) 0.56277(18) 0.0651(8) Uani 1 1 d . . .
H36 H 0.2246 0.7251 0.5447 0.078 Uiso 1 1 calc R . .
C37 C 0.4084(3) 0.5768(2) 0.21333(16) 0.0522(7) Uani 1 1 d . . .
H37A H 0.4818 0.6392 0.1969 0.063 Uiso 1 1 calc R A .
H37B H 0.4519 0.5235 0.2489 0.063 Uiso 1 1 calc R . .
C38 C 0.3411(3) 0.5122(3) 0.13480(19) 0.0612(8) Uani 1 1 d D A .
C39 C 0.310(3) 0.320(2) 0.0731(13) 0.104(6) Uani 0.46(3) 1 d PD A 1
H39A H 0.2180 0.3328 0.0538 0.125 Uiso 0.46(3) 1 calc PR A 1
H39B H 0.3005 0.2439 0.1004 0.125 Uiso 0.46(3) 1 calc PR A 1
C40 C 0.3996(14) 0.321(2) -0.0013(11) 0.113(6) Uani 0.46(3) 1 d P A 1
H40A H 0.4102 0.3967 -0.0273 0.169 Uiso 0.46(3) 1 calc PR A 1
H40B H 0.3559 0.2623 -0.0422 0.169 Uiso 0.46(3) 1 calc PR A 1
H40C H 0.4898 0.3056 0.0181 0.169 Uiso 0.46(3) 1 calc PR A 1
C39' C 0.322(3) 0.3506(16) 0.0400(11) 0.110(7) Uani 0.54(3) 1 d P A 2
H39C H 0.2213 0.3270 0.0344 0.133 Uiso 0.54(3) 1 calc PR A 2
H39D H 0.3518 0.4043 -0.0053 0.133 Uiso 0.54(3) 1 calc PR A 2
C40' C 0.390(2) 0.2531(18) 0.0398(14) 0.151(7) Uani 0.54(3) 1 d P A 2
H40D H 0.4888 0.2791 0.0476 0.226 Uiso 0.54(3) 1 calc PR A 2
H40E H 0.3673 0.2118 -0.0137 0.226 Uiso 0.54(3) 1 calc PR A 2
H40F H 0.3584 0.2019 0.0853 0.226 Uiso 0.54(3) 1 calc PR A 2
C41 C 0.1200(12) 0.0640(6) 0.4645(6) 0.172(3) Uani 1 1 d D . .
H41A H 0.1790 0.0667 0.4169 0.206 Uiso 1 1 calc R . .
H41B H 0.1451 0.1373 0.4962 0.206 Uiso 1 1 calc R . .
C42 C 0.0472(15) -0.0419(5) 0.5699(5) 0.181(4) Uani 1 1 d D . .
H42A H 0.0650 0.0260 0.6077 0.218 Uiso 1 1 calc R . .
H42B H 0.0628 -0.1087 0.6037 0.218 Uiso 1 1 calc R . .

loop_
_atom_site_aniso_label
_atom_site_aniso_U_11
_atom_site_aniso_U_22
_atom_site_aniso_U_33
_atom_site_aniso_U_23
_atom_site_aniso_U_13
_atom_site_aniso_U_12
Cl1 0.0661(5) 0.0842(6) 0.0495(4) -0.0026(4) 0.0119(3) 0.0194(4)
Cl2 0.1104(8) 0.0574(5) 0.1079(7) 0.0012(5) -0.0259(6) 0.0375(5)
O1 0.122(2) 0.148(2) 0.0499(13) -0.0246(14) -0.0207(13) 0.0803(19)
O2 0.106(2) 0.0904(17) 0.0891(17) -0.0415(15) -0.0291(14) 0.0488(15)
O3 0.149(5) 0.216(7) 0.247(7) -0.047(5) 0.005(4) 0.026(4)
C1 0.0434(16) 0.0486(15) 0.0371(14) 0.0015(11) 0.0047(11) 0.0139(12)
C2 0.0418(16) 0.0540(16) 0.0483(16) 0.0029(13) 0.0057(12) 0.0138(13)
C3 0.0395(16) 0.0520(16) 0.0520(16) 0.0041(13) 0.0023(12) 0.0082(13)
C4 0.0390(15) 0.0521(16) 0.0431(15) -0.0002(12) -0.0028(11) 0.0179(12)
C5 0.0414(15) 0.0490(15) 0.0378(14) 0.0006(12) 0.0018(11) 0.0129(12)
C6 0.0425(15) 0.0436(15) 0.0402(14) 0.0014(11) -0.0009(11) 0.0181(12)
C7 0.0459(16) 0.0466(15) 0.0428(15) 0.0030(12) 0.0007(12) 0.0175(13)
C8 0.0451(16) 0.0471(15) 0.0414(15) -0.0005(12) -0.0019(12) 0.0167(13)
C9 0.0595(19) 0.0561(17) 0.0428(15) 0.0046(13) 0.0030(13) 0.0151(15)
C10 0.0576(19) 0.0548(18) 0.0572(18) 0.0102(14) 0.0064(14) 0.0064(15)
C11 0.0522(18) 0.0457(16) 0.0636(19) 0.0023(14) -0.0048(14) 0.0076(13)
C12 0.0534(17) 0.0469(16) 0.0457(15) 0.0002(13) -0.0036(13) 0.0179(13)
C13 0.0434(16) 0.0501(15) 0.0320(13) 0.0041(11) 0.0031(11) 0.0120(13)
C14 0.0435(16) 0.0495(15) 0.0433(15) 0.0045(12) -0.0004(12) 0.0193(13)
C15 0.061(2) 0.0579(18) 0.0464(16) -0.0012(14) -0.0028(14) 0.0192(15)
C16 0.070(2) 0.0561(19) 0.065(2) -0.0033(15) -0.0174(17) 0.0154(17)
C17 0.053(2) 0.0590(19) 0.093(3) 0.0133(19) -0.0125(18) 0.0061(15)
C18 0.0460(19) 0.066(2) 0.076(2) 0.0139(17) 0.0071(15) 0.0123(16)
C19 0.0407(16) 0.0571(17) 0.0465(15) 0.0054(13) 0.0020(12) 0.0174(14)
C20 0.0405(15) 0.0487(16) 0.0445(15) 0.0075(12) 0.0055(12) 0.0131(12)
C21 0.0556(19) 0.0514(17) 0.0571(17) 0.0011(14) -0.0056(14) 0.0120(14)
C22 0.061(2) 0.0599(19) 0.0626(18) 0.0094(16) -0.0101(15) 0.0189(15)
C23 0.068(2) 0.0479(17) 0.0634(19) 0.0030(15) -0.0025(16) 0.0205(15)
C24 0.078(2) 0.0515(18) 0.074(2) -0.0106(15) -0.0139(18) 0.0218(16)
C25 0.065(2) 0.0603(19) 0.0548(18) -0.0035(15) -0.0096(15) 0.0205(16)
C26 0.0536(18) 0.0613(18) 0.0545(17) 0.0090(14) 0.0136(14) 0.0139(15)
C27 0.073(2) 0.078(2) 0.079(2) 0.0142(18) 0.0176(18) -0.0025(18)
C28 0.073(2) 0.085(2) 0.0508(18) 0.0164(16) 0.0175(16) 0.0156(18)
C29 0.0456(19) 0.082(2) 0.079(2) 0.0128(18) 0.0004(15) 0.0107(16)
C30 0.069(2) 0.0520(17) 0.0602(18) 0.0020(14) -0.0033(15) 0.0088(15)
C31 0.0537(18) 0.0430(15) 0.0402(14) 0.0030(12) -0.0013(13) 0.0120(13)
C32 0.069(2) 0.098(2) 0.0544(19) -0.0114(17) -0.0114(16) 0.0415(19)
C33 0.086(3) 0.107(3) 0.066(2) -0.008(2) -0.026(2) 0.043(2)
C34 0.102(3) 0.068(2) 0.0491(19) -0.0038(16) -0.0128(19) 0.008(2)
C35 0.077(3) 0.087(2) 0.056(2) -0.0123(17) 0.0102(18) 0.008(2)
C36 0.056(2) 0.084(2) 0.0538(18) -0.0104(16) 0.0017(15) 0.0093(17)
C37 0.0491(17) 0.0619(17) 0.0508(16) -0.0016(13) 0.0049(13) 0.0235(14)
C38 0.057(2) 0.085(2) 0.0496(18) -0.0086(16) 0.0040(15) 0.0327(17)
C39 0.110(10) 0.142(13) 0.066(11) -0.025(9) -0.010(10) 0.042(9)
C40 0.097(9) 0.150(14) 0.097(10) -0.016(9) 0.034(7) 0.028(9)
C39' 0.165(14) 0.116(10) 0.061(9) -0.054(8) -0.045(11) 0.073(11)
C40' 0.243(15) 0.105(11) 0.115(12) -0.062(9) -0.035(10) 0.079(10)
C41 0.228(12) 0.119(5) 0.174(7) -0.016(5) 0.080(6) 0.023(6)
C42 0.240(11) 0.112(5) 0.174(7) -0.017(4) 0.064(8) -0.034(5)

loop_
_atom_type_symbol
_atom_type_description
_atom_type_scat_dispersion_real
_atom_type_scat_dispersion_imag
_atom_type_scat_source
C C 0.0033 0.0016 'International Tables Vol C Tables 4.2.6.8 and 6.1.1.4'
H H 0.0000 0.0000 'International Tables Vol C Tables 4.2.6.8 and 6.1.1.4'
O O 0.0106 0.0060 'International Tables Vol C Tables 4.2.6.8 and 6.1.1.4'
Cl Cl 0.1484 0.1585 'International Tables Vol C Tables 4.2.6.8 and 6.1.1.4'

loop_
_geom_angle_atom_site_label_1
_geom_angle_atom_site_label_2
_geom_angle_atom_site_label_3
_geom_angle
_geom_angle_site_symmetry_1
_geom_angle_site_symmetry_3
_geom_angle_publ_flag
C38 O2 C39 125.2(11) . . ?
C38 O2 C39' 109.6(7) . . ?
C39 O2 C39' 23.9(11) . . ?
C42 O3 C41 111.9(7) . . ?
C13 C1 C2 127.3(2) . . ?
C13 C1 C5 127.5(2) . . ?
C2 C1 C5 103.9(2) . . ?
C26 C2 C1 123.8(2) . . ?
C26 C2 C3 128.5(3) . . ?
C1 C2 C3 107.4(2) . . ?
C4 C3 C30 110.3(2) . . ?
C4 C3 C29 110.7(2) . . ?
C30 C3 C29 109.1(2) . . ?
C4 C3 C2 100.0(2) . . ?
C30 C3 C2 111.2(2) . . ?
C29 C3 C2 115.2(2) . . ?
C8 C4 C3 134.8(2) . . ?
C8 C4 C5 111.4(2) . . ?
C3 C4 C5 111.8(2) . . ?
C6 C5 C4 102.28(19) . . ?
C6 C5 C1 124.2(2) . . ?
C4 C5 C1 95.91(18) . . ?
C6 C5 C37 110.0(2) . . ?
C4 C5 C37 109.1(2) . . ?
C1 C5 C37 112.81(19) . . ?
C12 C6 C7 119.9(2) . . ?
C12 C6 C5 131.1(2) . . ?
C7 C6 C5 108.6(2) . . ?
C9 C7 C6 120.9(2) . . ?
C9 C7 C8 129.3(2) . . ?
C6 C7 C8 109.7(2) . . ?
C4 C8 C31 130.3(2) . . ?
C4 C8 C7 107.9(2) . . ?
C31 C8 C7 121.8(2) . . ?
C10 C9 C7 118.3(2) . . ?
C10 C9 H9 120.9 . . ?
C7 C9 H9 120.9 . . ?
C11 C10 C9 121.5(3) . . ?
C11 C10 H10 119.3 . . ?
C9 C10 H10 119.3 . . ?
C10 C11 C12 120.5(3) . . ?
C10 C11 H11 119.8 . . ?
C12 C11 H11 119.8 . . ?
C6 C12 C11 118.8(2) . . ?
C6 C12 H12 120.6 . . ?
C11 C12 H12 120.6 . . ?
C1 C13 C14 123.8(2) . . ?
C1 C13 C20 124.3(2) . . ?
C14 C13 C20 111.9(2) . . ?
C15 C14 C19 116.6(3) . . ?
C15 C14 C13 122.2(2) . . ?
C19 C14 C13 121.0(2) . . ?
C16 C15 C14 122.0(3) . . ?
C16 C15 H15 119.0 . . ?
C14 C15 H15 119.0 . . ?
C17 C16 C15 119.9(3) . . ?
C17 C16 H16 120.1 . . ?
C15 C16 H16 120.1 . . ?
C18 C17 C16 120.1(3) . . ?
C18 C17 H17 119.9 . . ?
C16 C17 H17 119.9 . . ?
C17 C18 C19 119.6(3) . . ?
C17 C18 H18 120.2 . . ?
C19 C18 H18 120.2 . . ?
C18 C19 C14 121.8(3) . . ?
C18 C19 Cl1 119.0(2) . . ?
C14 C19 Cl1 119.2(2) . . ?
C21 C20 C25 116.4(2) . . ?
C21 C20 C13 120.4(2) . . ?
C25 C20 C13 123.0(2) . . ?
C20 C21 C22 122.5(3) . . ?
C20 C21 H21 118.7 . . ?
C22 C21 H21 118.7 . . ?
C23 C22 C21 119.1(3) . . ?
C23 C22 H22 120.4 . . ?
C21 C22 H22 120.4 . . ?
C22 C23 C24 120.6(3) . . ?
C22 C23 Cl2 119.2(2) . . ?
C24 C23 Cl2 120.2(2) . . ?
C23 C24 C25 119.6(3) . . ?
C23 C24 H24 120.2 . . ?
C25 C24 H24 120.2 . . ?
C20 C25 C24 121.7(3) . . ?
C20 C25 H25 119.1 . . ?
C24 C25 H25 119.1 . . ?
C2 C26 C28 123.6(3) . . ?
C2 C26 C27 123.5(3) . . ?
C28 C26 C27 112.9(2) . . ?
C26 C27 H27A 109.5 . . ?
C26 C27 H27B 109.5 . . ?
H27A C27 H27B 109.5 . . ?
C26 C27 H27C 109.5 . . ?
H27A C27 H27C 109.5 . . ?
H27B C27 H27C 109.5 . . ?
C26 C28 H28A 109.5 . . ?
C26 C28 H28B 109.5 . . ?
H28A C28 H28B 109.5 . . ?
C26 C28 H28C 109.5 . . ?
H28A C28 H28C 109.5 . . ?
H28B C28 H28C 109.5 . . ?
C3 C29 H29A 109.5 . . ?
C3 C29 H29B 109.5 . . ?
H29A C29 H29B 109.5 . . ?
C3 C29 H29C 109.5 . . ?
H29A C29 H29C 109.5 . . ?
H29B C29 H29C 109.5 . . ?
C3 C30 H30A 109.5 . . ?
C3 C30 H30B 109.5 . . ?
H30A C30 H30B 109.5 . . ?
C3 C30 H30C 109.5 . . ?
H30A C30 H30C 109.5 . . ?
H30B C30 H30C 109.5 . . ?
C32 C31 C36 117.5(3) . . ?
C32 C31 C8 121.5(2) . . ?
C36 C31 C8 120.9(2) . . ?
C33 C32 C31 121.6(3) . . ?
C33 C32 H32 119.2 . . ?
C31 C32 H32 119.2 . . ?
C32 C33 C34 120.1(3) . . ?
C32 C33 H33 119.9 . . ?
C34 C33 H33 119.9 . . ?
C35 C34 C33 119.6(3) . . ?
C35 C34 H34 120.2 . . ?
C33 C34 H34 120.2 . . ?
C34 C35 C36 120.1(3) . . ?
C34 C35 H35 120.0 . . ?
C36 C35 H35 120.0 . . ?
C31 C36 C35 121.1(3) . . ?
C31 C36 H36 119.5 . . ?
C35 C36 H36 119.5 . . ?
C38 C37 C5 114.5(2) . . ?
C38 C37 H37A 108.6 . . ?
C5 C37 H37A 108.6 . . ?
C38 C37 H37B 108.6 . . ?
C5 C37 H37B 108.6 . . ?
H37A C37 H37B 107.6 . . ?
O1 C38 O2 122.8(3) . . ?
O1 C38 C37 125.6(3) . . ?
O2 C38 C37 111.6(3) . . ?
O2 C39 C40 108.6(18) . . ?
O2 C39 H39A 110.0 . . ?
C40 C39 H39A 110.0 . . ?
O2 C39 H39B 110.0 . . ?
C40 C39 H39B 110.0 . . ?
H39A C39 H39B 108.3 . . ?
C40' C39' O2 101.6(15) . . ?
C40' C39' H39C 111.4 . . ?
O2 C39' H39C 111.4 . . ?
C40' C39' H39D 111.5 . . ?
O2 C39' H39D 111.5 . . ?
H39C C39' H39D 109.3 . . ?
C39' C40' H40D 109.5 . . ?
C39' C40' H40E 109.5 . . ?
H40D C40' H40E 109.5 . . ?
C39' C40' H40F 109.5 . . ?
H40D C40' H40F 109.5 . . ?
H40E C40' H40F 109.5 . . ?
O3 C41 C42 106.1(7) . 2_556 ?
O3 C41 H41A 110.5 . . ?
C42 C41 H41A 110.5 2_556 . ?
O3 C41 H41B 110.5 . . ?
C42 C41 H41B 110.5 2_556 . ?
H41A C41 H41B 108.7 . . ?
O3 C42 C41 117.2(7) . 2_556 ?
O3 C42 H42A 108.0 . . ?
C41 C42 H42A 108.0 2_556 . ?
O3 C42 H42B 108.0 . . ?
C41 C42 H42B 108.0 2_556 . ?
H42A C42 H42B 107.2 . . ?

loop_
_geom_bond_atom_site_label_1
_geom_bond_atom_site_label_2
_geom_bond_distance
_geom_bond_site_symmetry_2
_geom_bond_publ_flag
Cl1 C19 1.730(3) . ?
Cl2 C23 1.745(3) . ?
O1 C38 1.186(3) . ?
O2 C38 1.326(3) . ?
O2 C39 1.375(16) . ?
O2 C39' 1.566(14) . ?
O3 C42 1.248(7) . ?
O3 C41 1.342(7) . ?
C1 C13 1.345(3) . ?
C1 C2 1.505(4) . ?
C1 C5 1.538(3) . ?
C2 C26 1.343(3) . ?
C2 C3 1.544(4) . ?
C3 C4 1.517(4) . ?
C3 C30 1.535(4) . ?
C3 C29 1.540(4) . ?
C4 C8 1.348(3) . ?
C4 C5 1.532(3) . ?
C5 C6 1.516(3) . ?
C5 C37 1.557(3) . ?
C6 C12 1.386(4) . ?
C6 C7 1.396(3) . ?
C7 C9 1.388(4) . ?
C7 C8 1.488(4) . ?
C8 C31 1.476(3) . ?
C9 C10 1.378(4) . ?
C9 H9 0.9300 . ?
C10 C11 1.374(4) . ?
C10 H10 0.9300 . ?
C11 C12 1.395(4) . ?
C11 H11 0.9300 . ?
C12 H12 0.9300 . ?
C13 C14 1.488(4) . ?
C13 C20 1.501(3) . ?
C14 C15 1.387(3) . ?
C14 C19 1.397(3) . ?
C15 C16 1.381(4) . ?
C15 H15 0.9300 . ?
C16 C17 1.377(4) . ?
C16 H16 0.9300 . ?
C17 C18 1.369(4) . ?
C17 H17 0.9300 . ?
C18 C19 1.389(4) . ?
C18 H18 0.9300 . ?
C20 C21 1.384(4) . ?
C20 C25 1.385(4) . ?
C21 C22 1.385(4) . ?
C21 H21 0.9300 . ?
C22 C23 1.362(4) . ?
C22 H22 0.9300 . ?
C23 C24 1.366(4) . ?
C24 C25 1.388(4) . ?
C24 H24 0.9300 . ?
C25 H25 0.9300 . ?
C26 C28 1.510(4) . ?
C26 C27 1.525(4) . ?
C27 H27A 0.9600 . ?
C27 H27B 0.9600 . ?
C27 H27C 0.9600 . ?
C28 H28A 0.9600 . ?
C28 H28B 0.9600 . ?
C28 H28C 0.9600 . ?
C29 H29A 0.9600 . ?
C29 H29B 0.9600 . ?
C29 H29C 0.9600 . ?
C30 H30A 0.9600 . ?
C30 H30B 0.9600 . ?
C30 H30C 0.9600 . ?
C31 C32 1.378(4) . ?
C31 C36 1.383(4) . ?
C32 C33 1.368(4) . ?
C32 H32 0.9300 . ?
C33 C34 1.375(5) . ?
C33 H33 0.9300 . ?
C34 C35 1.359(4) . ?
C34 H34 0.9300 . ?
C35 C36 1.385(4) . ?
C35 H35 0.9300 . ?
C36 H36 0.9300 . ?
C37 C38 1.494(4) . ?
C37 H37A 0.9700 . ?
C37 H37B 0.9700 . ?
C39 C40 1.50(3) . ?
C39 H39A 0.9700 . ?
C39 H39B 0.9700 . ?
C40 H40A 0.9600 . ?
C40 H40B 0.9600 . ?
C40 H40C 0.9600 . ?
C39' C40' 1.41(3) . ?
C39' H39C 0.9700 . ?
C39' H39D 0.9700 . ?
C40' H40D 0.9600 . ?
C40' H40E 0.9600 . ?
C40' H40F 0.9600 . ?
C41 C42 1.658(10) 2_556 ?
C41 H41A 0.9700 . ?
C41 H41B 0.9700 . ?
C42 C41 1.658(10) 2_556 ?
C42 H42A 0.9700 . ?
C42 H42B 0.9700 . ?

loop_
_geom_torsion_atom_site_label_1
_geom_torsion_atom_site_label_2
_geom_torsion_atom_site_label_3
_geom_torsion_atom_site_label_4
_geom_torsion
_geom_torsion_site_symmetry_1
_geom_torsion_site_symmetry_2
_geom_torsion_site_symmetry_3
_geom_torsion_site_symmetry_4
_geom_torsion_publ_flag
C13 C1 C2 C26 -55.7(4) . . . . ?
C5 C1 C2 C26 136.3(2) . . . . ?
C13 C1 C2 C3 130.4(3) . . . . ?
C5 C1 C2 C3 -37.6(2) . . . . ?
C26 C2 C3 C4 -161.0(3) . . . . ?
C1 C2 C3 C4 12.5(2) . . . . ?
C26 C2 C3 C30 82.4(3) . . . . ?
C1 C2 C3 C30 -104.0(2) . . . . ?
C26 C2 C3 C29 -42.3(4) . . . . ?
C1 C2 C3 C29 131.2(2) . . . . ?
C30 C3 C4 C8 -27.7(4) . . . . ?
C29 C3 C4 C8 93.1(3) . . . . ?
C2 C3 C4 C8 -144.9(3) . . . . ?
C30 C3 C4 C5 134.5(2) . . . . ?
C29 C3 C4 C5 -104.6(2) . . . . ?
C2 C3 C4 C5 17.4(2) . . . . ?
C8 C4 C5 C6 1.0(3) . . . . ?
C3 C4 C5 C6 -165.5(2) . . . . ?
C8 C4 C5 C1 127.9(2) . . . . ?
C3 C4 C5 C1 -38.7(2) . . . . ?
C8 C4 C5 C37 -115.5(2) . . . . ?
C3 C4 C5 C37 78.0(2) . . . . ?
C13 C1 C5 C6 -14.6(4) . . . . ?
C2 C1 C5 C6 153.3(2) . . . . ?
C13 C1 C5 C4 -123.8(3) . . . . ?
C2 C1 C5 C4 44.2(2) . . . . ?
C13 C1 C5 C37 122.6(3) . . . . ?
C2 C1 C5 C37 -69.5(2) . . . . ?
C4 C5 C6 C12 -174.8(2) . . . . ?
C1 C5 C6 C12 79.3(3) . . . . ?
C37 C5 C6 C12 -58.9(3) . . . . ?
C4 C5 C6 C7 -1.2(2) . . . . ?
C1 C5 C6 C7 -107.2(3) . . . . ?
C37 C5 C6 C7 114.6(2) . . . . ?
C12 C6 C7 C9 -3.3(4) . . . . ?
C5 C6 C7 C9 -177.7(2) . . . . ?
C12 C6 C7 C8 175.5(2) . . . . ?
C5 C6 C7 C8 1.1(3) . . . . ?
C3 C4 C8 C31 -18.2(5) . . . . ?
C5 C4 C8 C31 179.5(2) . . . . ?
C3 C4 C8 C7 161.9(3) . . . . ?
C5 C4 C8 C7 -0.4(3) . . . . ?
C9 C7 C8 C4 178.2(2) . . . . ?
C6 C7 C8 C4 -0.4(3) . . . . ?
C9 C7 C8 C31 -1.8(4) . . . . ?
C6 C7 C8 C31 179.6(2) . . . . ?
C6 C7 C9 C10 0.3(4) . . . . ?
C8 C7 C9 C10 -178.1(2) . . . . ?
C7 C9 C10 C11 2.3(4) . . . . ?
C9 C10 C11 C12 -1.9(4) . . . . ?
C7 C6 C12 C11 3.6(4) . . . . ?
C5 C6 C12 C11 176.5(2) . . . . ?
C10 C11 C12 C6 -1.0(4) . . . . ?
C2 C1 C13 C14 179.7(2) . . . . ?
C5 C1 C13 C14 -15.1(4) . . . . ?
C2 C1 C13 C20 -1.4(4) . . . . ?
C5 C1 C13 C20 163.8(2) . . . . ?
C1 C13 C14 C15 -85.0(3) . . . . ?
C20 C13 C14 C15 96.0(3) . . . . ?
C1 C13 C14 C19 100.0(3) . . . . ?
C20 C13 C14 C19 -79.0(3) . . . . ?
C19 C14 C15 C16 -0.9(4) . . . . ?
C13 C14 C15 C16 -176.2(2) . . . . ?
C14 C15 C16 C17 -0.1(4) . . . . ?
C15 C16 C17 C18 0.2(4) . . . . ?
C16 C17 C18 C19 0.6(4) . . . . ?
C17 C18 C19 C14 -1.6(4) . . . . ?
C17 C18 C19 Cl1 -179.6(2) . . . . ?
C15 C14 C19 C18 1.8(4) . . . . ?
C13 C14 C19 C18 177.1(2) . . . . ?
C15 C14 C19 Cl1 179.76(19) . . . . ?
C13 C14 C19 Cl1 -4.9(3) . . . . ?
C1 C13 C20 C21 140.7(3) . . . . ?
C14 C13 C20 C21 -40.3(3) . . . . ?
C1 C13 C20 C25 -43.6(4) . . . . ?
C14 C13 C20 C25 135.4(3) . . . . ?
C25 C20 C21 C22 0.9(4) . . . . ?
C13 C20 C21 C22 176.9(2) . . . . ?
C20 C21 C22 C23 -0.7(4) . . . . ?
C21 C22 C23 C24 0.5(5) . . . . ?
C21 C22 C23 Cl2 -178.9(2) . . . . ?
C22 C23 C24 C25 -0.6(5) . . . . ?
Cl2 C23 C24 C25 178.8(2) . . . . ?
C21 C20 C25 C24 -1.0(4) . . . . ?
C13 C20 C25 C24 -176.9(3) . . . . ?
C23 C24 C25 C20 0.9(5) . . . . ?
C1 C2 C26 C28 -2.4(4) . . . . ?
C3 C2 C26 C28 170.2(3) . . . . ?
C1 C2 C26 C27 177.5(3) . . . . ?
C3 C2 C26 C27 -9.9(5) . . . . ?
C4 C8 C31 C32 -66.7(4) . . . . ?
C7 C8 C31 C32 113.2(3) . . . . ?
C4 C8 C31 C36 117.2(3) . . . . ?
C7 C8 C31 C36 -62.9(3) . . . . ?
C36 C31 C32 C33 -0.1(5) . . . . ?
C8 C31 C32 C33 -176.4(3) . . . . ?
C31 C32 C33 C34 -0.9(5) . . . . ?
C32 C33 C34 C35 1.1(5) . . . . ?
C33 C34 C35 C36 -0.3(5) . . . . ?
C32 C31 C36 C35 0.9(4) . . . . ?
C8 C31 C36 C35 177.2(3) . . . . ?
C34 C35 C36 C31 -0.7(5) . . . . ?
C6 C5 C37 C38 71.6(3) . . . . ?
C4 C5 C37 C38 -177.0(2) . . . . ?
C1 C5 C37 C38 -71.6(3) . . . . ?
C39 O2 C38 O1 -13.3(14) . . . . ?
C39' O2 C38 O1 7.3(11) . . . . ?
C39 O2 C38 C37 169.1(14) . . . . ?
C39' O2 C38 C37 -170.3(11) . . . . ?
C5 C37 C38 O1 53.2(4) . . . . ?
C5 C37 C38 O2 -129.3(3) . . . . ?
C38 O2 C39 C40 97(2) . . . . ?
C39' O2 C39 C40 42(4) . . . . ?
C38 O2 C39' C40' 168.0(19) . . . . ?
C39 O2 C39' C40' -57(4) . . . . ?
C42 O3 C41 C42 -51.1(9) . . . 2_556 ?
C41 O3 C42 C41 57.2(10) . . . 2_556 ?
